data_4130845
loop_
_publ_author_name
'Karothu, Durga Prasad'
'Weston, James'
'Desta, Israel Tilahun'
'Naumov, Pan\<ce'

_publ_section_title
;
 Shape-Memory and Self-Healing Effects in Mechanosalient Molecular
 Crystals.
;
_journal_issue 40
_journal_name_full 'Journal of the American Chemical Society'
_journal_page_first 13298
_journal_page_last 13306
_journal_paper_doi 10.1021/jacs.6b07406
_journal_volume 138
_journal_year 2016
_chemical_formula_sum 'C8 H6 O4'
_chemical_formula_weight 166.13
_space_group_crystal_system triclinic
_space_group_IT_number 2
_space_group_name_Hall '-P 1'
_space_group_name_H-M_alt 'P -1'
_atom_sites_solution_hydrogens mixed
_audit_creation_method SHELXL-2014/7
_cell_angle_alpha 71.9930(10)
_cell_angle_beta 76.0930(10)
_cell_angle_gamma 87.1980(10)
_cell_formula_units_Z 1
_cell_length_a 5.0384(5)
_cell_length_b 5.3623(5)
_cell_length_c 7.0060(7)
_cell_measurement_reflns_used 684
_cell_measurement_temperature 290(2)
_cell_measurement_theta_max 26.0
_cell_measurement_theta_min 3.1
_cell_volume 174.67(3)
_computing_structure_refinement 'SHELXL-2014/7 (Sheldrick, 2014)'
_diffrn_ambient_temperature 290(2)
_diffrn_measured_fraction_theta_full 0.997
_diffrn_measured_fraction_theta_max 0.997
_diffrn_measurement_device_type 'Bruker APEX-II CCD'
_diffrn_measurement_method '\f and \w scans'
_diffrn_radiation_type MoK\a
_diffrn_radiation_wavelength 0.71073
_diffrn_reflns_av_R_equivalents 0.0193
_diffrn_reflns_av_unetI/netI 0.0094
_diffrn_reflns_Laue_measured_fraction_full 0.997
_diffrn_reflns_Laue_measured_fraction_max 0.997
_diffrn_reflns_limit_h_max 6
_diffrn_reflns_limit_h_min -6
_diffrn_reflns_limit_k_max 6
_diffrn_reflns_limit_k_min -6
_diffrn_reflns_limit_l_max 8
_diffrn_reflns_limit_l_min -8
_diffrn_reflns_number 5438
_diffrn_reflns_point_group_measured_fraction_full 0.997
_diffrn_reflns_point_group_measured_fraction_max 0.997
_diffrn_reflns_theta_full 25.242
_diffrn_reflns_theta_max 25.991
_diffrn_reflns_theta_min 3.147
_exptl_absorpt_coefficient_mu 0.129
_exptl_absorpt_correction_type multi-scan
_exptl_absorpt_process_details sadabs
_exptl_crystal_colour COLORLESS
_exptl_crystal_density_diffrn 1.579
_exptl_crystal_description Parallelepiped
_exptl_crystal_F_000 86
_exptl_crystal_size_max 0.3
_exptl_crystal_size_mid 0.2
_exptl_crystal_size_min 0.2
_exptl_transmission_factor_max 0.7461
_exptl_transmission_factor_min 0.6671
_refine_diff_density_max 0.233
_refine_diff_density_min -0.201
_refine_diff_density_rms 0.040
_refine_ls_extinction_method none
_refine_ls_goodness_of_fit_ref 1.044
_refine_ls_hydrogen_treatment mixed
_refine_ls_matrix_type full
_refine_ls_number_parameters 59
_refine_ls_number_reflns 684
_refine_ls_number_restraints 0
_refine_ls_restrained_S_all 1.044
_refine_ls_R_factor_all 0.0363
_refine_ls_R_factor_gt 0.0337
_refine_ls_shift/su_max 0.000
_refine_ls_shift/su_mean 0.000
_refine_ls_structure_factor_coef Fsqd
_refine_ls_weighting_details 'w=1/[\s^2^(Fo^2^)+(0.0730P)^2^+0.0400P] where P=(Fo^2^+2Fc^2^)/3'
_refine_ls_weighting_scheme calc
_refine_ls_wR_factor_gt 0.1062
_refine_ls_wR_factor_ref 0.1104
_reflns_Friedel_coverage 0.000
_reflns_number_gt 623
_reflns_number_total 684
_reflns_threshold_expression 'I > 2\s(I)'
_cod_data_source_file ja6b07406_si_022.cif
_cod_data_source_block TA_Form_2
_cod_database_code 4130845
_shelx_shelxl_version_number 2014/7
_shelx_space_group_comment
;
The symmetry employed for this shelxl refinement is uniquely defined
by the following loop, which should always be used as a source of
symmetry information in preference to the above space-group names.
They are only intended as comments.
;

loop_
_space_group_symop_operation_xyz
'x, y, z'
'-x, -y, -z'

loop_
_atom_site_label
_atom_site_type_symbol
_atom_site_fract_x
_atom_site_fract_y
_atom_site_fract_z
_atom_site_U_iso_or_equiv
_atom_site_adp_type
_atom_site_occupancy
_atom_site_site_symmetry_order
_atom_site_calc_flag
_atom_site_refinement_flags_posn
_atom_site_refinement_flags_adp
C2 C 0.6406(2) 0.0025(2) 0.14640(16) 0.0249(4) Uani 1 1 d . .
O2 O 0.7804(2) -0.19630(19) 0.45756(14) 0.0402(4) Uani 1 1 d . .
O1 O 0.9303(2) 0.21173(19) 0.27359(15) 0.0406(4) Uani 1 1 d . .
C3 C 0.4792(3) -0.2156(2) 0.17614(19) 0.0294(3) Uani 1 1 d . .
H3 H 0.4658 -0.3591 0.2941 0.035 Uiso 1 1 calc R U
C4 C 0.6617(3) 0.2183(2) -0.02926(19) 0.0290(3) Uani 1 1 d . .
H4 H 0.7698 0.3637 -0.0482 0.035 Uiso 1 1 calc R U
C1 C 0.7924(2) 0.0032(2) 0.30414(18) 0.0277(4) Uani 1 1 d . .
H1 H 1.048(7) 0.217(6) 0.392(5) 0.146(13) Uiso 1 1 d . .

loop_
_atom_site_aniso_label
_atom_site_aniso_U_11
_atom_site_aniso_U_22
_atom_site_aniso_U_33
_atom_site_aniso_U_23
_atom_site_aniso_U_13
_atom_site_aniso_U_12
C2 0.0243(6) 0.0295(6) 0.0238(7) -0.0098(5) -0.0090(5) 0.0013(5)
O2 0.0490(6) 0.0411(6) 0.0308(6) 0.0005(4) -0.0226(4) -0.0112(5)
O1 0.0508(6) 0.0379(6) 0.0385(6) -0.0062(4) -0.0252(5) -0.0121(4)
C3 0.0356(6) 0.0281(6) 0.0247(6) -0.0023(5) -0.0142(5) -0.0038(5)
C4 0.0330(6) 0.0276(6) 0.0289(7) -0.0066(5) -0.0134(5) -0.0053(5)
C1 0.0278(6) 0.0325(6) 0.0250(6) -0.0086(5) -0.0107(5) -0.0009(5)

loop_
_atom_type_symbol
_atom_type_description
_atom_type_scat_dispersion_real
_atom_type_scat_dispersion_imag
_atom_type_scat_source
C C 0.0033 0.0016 'International Tables Vol C Tables 4.2.6.8 and 6.1.1.4'
H H 0.0000 0.0000 'International Tables Vol C Tables 4.2.6.8 and 6.1.1.4'
O O 0.0106 0.0060 'International Tables Vol C Tables 4.2.6.8 and 6.1.1.4'

loop_
_geom_angle_atom_site_label_1
_geom_angle_atom_site_label_2
_geom_angle_atom_site_label_3
_geom_angle
_geom_angle_site_symmetry_1
C3 C2 C4 120.56(11) .
C3 C2 C1 119.44(11) .
C4 C2 C1 120.00(11) .
C1 O1 H1 118.5(15) .
C4 C3 C2 119.78(12) 2_655
C4 C3 H3 120.1 2_655
C2 C3 H3 120.1 .
C3 C4 C2 119.66(12) 2_655
C3 C4 H4 120.2 2_655
C2 C4 H4 120.2 .
O2 C1 O1 123.47(11) .
O2 C1 C2 119.39(11) .
O1 C1 C2 117.14(11) .

loop_
_geom_bond_atom_site_label_1
_geom_bond_atom_site_label_2
_geom_bond_distance
_geom_bond_site_symmetry_2
C2 C3 1.3901(18) .
C2 C4 1.3907(18) .
C2 C1 1.4884(15) .
O2 C1 1.2521(15) .
O1 C1 1.2787(15) .
O1 H1 1.13(4) .
C3 C4 1.3876(18) 2_655
C3 H3 0.9300 .
C4 C3 1.3876(18) 2_655
C4 H4 0.9300 .

loop_
_geom_torsion_atom_site_label_1
_geom_torsion_atom_site_label_2
_geom_torsion_atom_site_label_3
_geom_torsion_atom_site_label_4
_geom_torsion
_geom_torsion_site_symmetry_4
C4 C2 C3 C4 0.1(2) 2_655
C1 C2 C3 C4 -179.67(10) 2_655
C3 C2 C4 C3 -0.1(2) 2_655
C1 C2 C4 C3 179.67(10) 2_655
C3 C2 C1 O2 2.60(19) .
C4 C2 C1 O2 -177.18(10) .
C3 C2 C1 O1 -177.58(10) .
C4 C2 C1 O1 2.63(18) .
